data_7104592
loop_
_publ_author_name
'Kiriya, Daisuke'
'Nakamura, Kohei'
'Chang, Ho-Chol'
'Kitagawa, Susumu'

_publ_section_title
;
 Bimodal three-membered valence tautomerism of an alkyl
 chain-functionalized manganese dioxolene complex.
;
_journal_issue 27
_journal_name_full 'Chemical communications (Cambridge, England)'
_journal_page_first 4085
_journal_page_last 4087
_journal_paper_doi 10.1039/b901939a
_journal_volume 34
_journal_year 2009
_chemical_formula_sum 'C86 H146 Mn N2 O8'
_chemical_formula_weight 1390.99
_chemical_name_systematic
;
?
;
_space_group_IT_number 2
_symmetry_cell_setting triclinic
_symmetry_space_group_name_Hall '-P 1'
_symmetry_space_group_name_H-M 'P -1'
_atom_sites_solution_hydrogens geom
_atom_sites_solution_primary direct
_atom_sites_solution_secondary difmap
_audit_creation_method SHELXL-97
_cell_angle_alpha 72.214(7)
_cell_angle_beta 76.395(9)
_cell_angle_gamma 84.972(10)
_cell_formula_units_Z 1
_cell_length_a 10.4097(16)
_cell_length_b 10.9988(18)
_cell_length_c 20.504(3)
_cell_measurement_temperature 213(2)
_cell_volume 2172.4(6)
_computing_structure_refinement 'SHELXL-97 (Sheldrick, 1997)'
_computing_structure_solution SIR97
_diffrn_ambient_temperature 213(2)
_diffrn_measured_fraction_theta_full 0.993
_diffrn_measured_fraction_theta_max 0.993
_diffrn_measurement_device_type CCD
_diffrn_measurement_method \w
_diffrn_radiation_monochromator graphite
_diffrn_radiation_source 'fine-focus sealed tube'
_diffrn_radiation_type MoK\a
_diffrn_radiation_wavelength 0.71070
_diffrn_reflns_av_R_equivalents 0.0736
_diffrn_reflns_av_sigmaI/netI 0.0725
_diffrn_reflns_limit_h_max 13
_diffrn_reflns_limit_h_min -13
_diffrn_reflns_limit_k_max 13
_diffrn_reflns_limit_k_min -14
_diffrn_reflns_limit_l_max 26
_diffrn_reflns_limit_l_min -26
_diffrn_reflns_number 36356
_diffrn_reflns_theta_full 27.15
_diffrn_reflns_theta_max 27.15
_diffrn_reflns_theta_min 3.06
_exptl_absorpt_coefficient_mu 0.203
_exptl_absorpt_correction_T_max 0.9606
_exptl_absorpt_correction_T_min 0.9606
_exptl_absorpt_correction_type empirical
_exptl_crystal_colour purple
_exptl_crystal_density_diffrn 1.063
_exptl_crystal_density_method 'not measured'
_exptl_crystal_description needle
_exptl_crystal_F_000 765
_exptl_crystal_size_max 0.1
_exptl_crystal_size_mid 0.05
_exptl_crystal_size_min 0.05
_refine_diff_density_max 1.603
_refine_diff_density_min -0.898
_refine_diff_density_rms 0.071
_refine_ls_extinction_method none
_refine_ls_goodness_of_fit_ref 1.057
_refine_ls_hydrogen_treatment constr
_refine_ls_matrix_type full
_refine_ls_number_parameters 439
_refine_ls_number_reflns 9575
_refine_ls_number_restraints 0
_refine_ls_restrained_S_all 1.057
_refine_ls_R_factor_all 0.1113
_refine_ls_R_factor_gt 0.0881
_refine_ls_shift/su_max 0.000
_refine_ls_shift/su_mean 0.000
_refine_ls_structure_factor_coef Fsqd
_refine_ls_weighting_details 'calc w=1/[\s^2^(Fo^2^)+(0.1655P)^2^+0.0000P] where P=(Fo^2^+2Fc^2^)/3'
_refine_ls_weighting_scheme calc
_refine_ls_wR_factor_gt 0.2482
_refine_ls_wR_factor_ref 0.2861
_reflns_number_gt 6257
_reflns_number_total 9575
_reflns_threshold_expression >2sigma(I)
_cod_data_source_file b901939a.txt
_cod_data_source_block crystalclear
_cod_original_sg_symbol_H-M P-1
_cod_database_code 7104592

loop_
_symmetry_equiv_pos_as_xyz
'x, y, z'
'-x, -y, -z'

loop_
_atom_site_label
_atom_site_type_symbol
_atom_site_fract_x
_atom_site_fract_y
_atom_site_fract_z
_atom_site_U_iso_or_equiv
_atom_site_adp_type
_atom_site_occupancy
_atom_site_symmetry_multiplicity
_atom_site_calc_flag
_atom_site_refinement_flags
_atom_site_disorder_assembly
_atom_site_disorder_group
Mn1 Mn 0.5000 0.5000 0.0000 0.0359(2) Uani 1 2 d S . .
O1 O 0.46211(17) 0.55629(17) -0.08822(9) 0.0383(4) Uani 1 1 d . . .
O2 O 0.33564(17) 0.56737(17) 0.03150(9) 0.0386(4) Uani 1 1 d . . .
C1 C 0.3401(2) 0.6113(2) -0.08756(15) 0.0379(6) Uani 1 1 d . . .
C2 C 0.2695(3) 0.6151(2) -0.02064(15) 0.0373(6) Uani 1 1 d . . .
C3 C 0.1390(3) 0.6656(3) -0.00859(16) 0.0438(7) Uani 1 1 d . . .
C4 C 0.0897(3) 0.7135(3) -0.07007(19) 0.0549(8) Uani 1 1 d . . .
H1 H 0.0032 0.7479 -0.0661 0.066 Uiso 1 1 calc R . .
C5 C 0.1608(3) 0.7129(3) -0.13587(19) 0.0564(8) Uani 1 1 d . . .
H2 H 0.1220 0.7496 -0.1746 0.068 Uiso 1 1 calc R . .
C6 C 0.2879(3) 0.6600(3) -0.14724(16) 0.0443(7) Uani 1 1 d . . .
C7 C 0.0619(3) 0.6687(3) 0.06326(18) 0.0511(7) Uani 1 1 d . . .
C8 C -0.0846(3) 0.6992(5) 0.0640(2) 0.0844(13) Uani 1 1 d . . .
H3 H -0.1312 0.6999 0.1108 0.127 Uiso 1 1 calc R . .
H4 H -0.1217 0.6348 0.0508 0.127 Uiso 1 1 calc R . .
H5 H -0.0938 0.7823 0.0310 0.127 Uiso 1 1 calc R . .
C9 C 0.1198(4) 0.7719(4) 0.0835(2) 0.0710(10) Uani 1 1 d . . .
H6 H 0.0713 0.7751 0.1296 0.107 Uiso 1 1 calc R . .
H7 H 0.1128 0.8541 0.0493 0.107 Uiso 1 1 calc R . .
H8 H 0.2121 0.7517 0.0845 0.107 Uiso 1 1 calc R . .
C10 C 0.0692(4) 0.5415(3) 0.1193(2) 0.0717(10) Uani 1 1 d . . .
H9 H 0.0179 0.5477 0.1643 0.107 Uiso 1 1 calc R . .
H10 H 0.1605 0.5210 0.1223 0.107 Uiso 1 1 calc R . .
H11 H 0.0337 0.4749 0.1070 0.107 Uiso 1 1 calc R . .
C11 C 0.3651(3) 0.6545(3) -0.21959(16) 0.0540(8) Uani 1 1 d . . .
C12 C 0.3895(4) 0.5144(3) -0.2194(2) 0.0665(9) Uani 1 1 d . . .
H12 H 0.4380 0.5112 -0.2654 0.100 Uiso 1 1 calc R . .
H13 H 0.3054 0.4726 -0.2079 0.100 Uiso 1 1 calc R . .
H14 H 0.4404 0.4711 -0.1846 0.100 Uiso 1 1 calc R . .
C13 C 0.4990(4) 0.7189(4) -0.23872(18) 0.0669(10) Uani 1 1 d . . .
H15 H 0.5465 0.7142 -0.2847 0.100 Uiso 1 1 calc R . .
H16 H 0.5501 0.6756 -0.2041 0.100 Uiso 1 1 calc R . .
H17 H 0.4852 0.8077 -0.2395 0.100 Uiso 1 1 calc R . .
C14 C 0.2915(4) 0.7219(4) -0.2772(2) 0.0835(12) Uani 1 1 d . . .
H18 H 0.3434 0.7154 -0.3220 0.125 Uiso 1 1 calc R . .
H19 H 0.2775 0.8111 -0.2791 0.125 Uiso 1 1 calc R . .
H20 H 0.2068 0.6819 -0.2672 0.125 Uiso 1 1 calc R . .
N1 N 0.4156(2) 0.3298(2) 0.01686(11) 0.0371(5) Uani 1 1 d . . .
C15 C 0.4425(3) 0.2717(3) -0.03222(14) 0.0439(6) Uani 1 1 d . . .
H21 H 0.5010 0.3097 -0.0750 0.053 Uiso 1 1 calc R . .
C16 C 0.3861(3) 0.1544(3) -0.02242(15) 0.0464(7) Uani 1 1 d . . .
C17 C 0.3021(3) 0.0998(3) 0.04059(16) 0.0492(7) Uani 1 1 d . . .
H22 H 0.2637 0.0207 0.0489 0.059 Uiso 1 1 calc R . .
C18 C 0.2742(3) 0.1621(3) 0.09193(14) 0.0447(7) Uani 1 1 d . . .
C19 C 0.3323(3) 0.2779(3) 0.07889(15) 0.0421(6) Uani 1 1 d . . .
H23 H 0.3137 0.3207 0.1134 0.051 Uiso 1 1 calc R . .
O3 O 0.4222(3) 0.1079(2) -0.07749(12) 0.0702(7) Uani 1 1 d . . .
C20 C 0.3559(5) -0.0050(3) -0.0742(2) 0.0783(12) Uani 1 1 d . . .
H24 H 0.3963 -0.0808 -0.0463 0.094 Uiso 1 1 calc R . .
H25 H 0.2628 -0.0007 -0.0506 0.094 Uiso 1 1 calc R . .
C21 C 0.3626(10) -0.0167(5) -0.1378(4) 0.197(5) Uani 1 1 d . . .
H26 H 0.3089 -0.0906 -0.1303 0.236 Uiso 1 1 calc R . .
H27 H 0.4543 -0.0414 -0.1544 0.236 Uiso 1 1 calc R . .
C22 C 0.3275(8) 0.0808(6) -0.1960(3) 0.152(3) Uani 1 1 d . . .
H28 H 0.3227 0.1597 -0.1827 0.183 Uiso 1 1 calc R . .
H29 H 0.4058 0.0885 -0.2343 0.183 Uiso 1 1 calc R . .
C23 C 0.2321(11) 0.0896(6) -0.2246(6) 0.232(6) Uani 1 1 d . . .
H30 H 0.1555 0.1114 -0.1917 0.279 Uiso 1 1 calc R . .
H31 H 0.2179 0.0023 -0.2240 0.279 Uiso 1 1 calc R . .
C24 C 0.2175(7) 0.1708(5) -0.2948(4) 0.125(2) Uani 1 1 d . . .
H32 H 0.2670 0.1301 -0.3297 0.150 Uiso 1 1 calc R . .
H33 H 0.1240 0.1726 -0.2965 0.150 Uiso 1 1 calc R . .
C25 C 0.2618(8) 0.3041(5) -0.3158(3) 0.135(3) Uani 1 1 d . . .
H34 H 0.3524 0.3020 -0.3094 0.163 Uiso 1 1 calc R . .
H35 H 0.2063 0.3467 -0.2833 0.163 Uiso 1 1 calc R . .
C26 C 0.2599(6) 0.3842(6) -0.3884(3) 0.122(2) Uani 1 1 d . . .
H36 H 0.3141 0.3407 -0.4209 0.146 Uiso 1 1 calc R . .
H37 H 0.1689 0.3873 -0.3945 0.146 Uiso 1 1 calc R . .
C27 C 0.3053(7) 0.5148(6) -0.4098(3) 0.124(2) Uani 1 1 d . . .
H38 H 0.3937 0.5114 -0.4003 0.149 Uiso 1 1 calc R . .
H39 H 0.2471 0.5592 -0.3790 0.149 Uiso 1 1 calc R . .
C28 C 0.3128(7) 0.5953(8) -0.4829(3) 0.149(3) Uani 1 1 d . . .
H40 H 0.2238 0.6032 -0.4922 0.178 Uiso 1 1 calc R . .
H41 H 0.3684 0.5504 -0.5143 0.178 Uiso 1 1 calc R . .
C29 C 0.3654(8) 0.7260(7) -0.5018(4) 0.158(3) Uani 1 1 d . . .
H42 H 0.3101 0.7715 -0.4707 0.189 Uiso 1 1 calc R . .
H43 H 0.4547 0.7187 -0.4931 0.189 Uiso 1 1 calc R . .
C30 C 0.3708(10) 0.8038(11) -0.5758(5) 0.215(5) Uani 1 1 d . . .
H44 H 0.2830 0.8071 -0.5860 0.258 Uiso 1 1 calc R . .
H45 H 0.4321 0.7631 -0.6073 0.258 Uiso 1 1 calc R . .
C31 C 0.4161(11) 0.9411(10) -0.5897(6) 0.280(8) Uani 1 1 d . . .
H46 H 0.4182 0.9891 -0.6382 0.420 Uiso 1 1 calc R . .
H47 H 0.5038 0.9383 -0.5806 0.420 Uiso 1 1 calc R . .
H48 H 0.3548 0.9822 -0.5590 0.420 Uiso 1 1 calc R . .
O4 O 0.1898(2) 0.10360(19) 0.15247(11) 0.0561(6) Uani 1 1 d . . .
C32 C 0.1646(3) 0.1613(3) 0.20814(16) 0.0528(8) Uani 1 1 d . . .
H49 H 0.1255 0.2468 0.1930 0.063 Uiso 1 1 calc R . .
H50 H 0.2472 0.1691 0.2215 0.063 Uiso 1 1 calc R . .
C33 C 0.0698(3) 0.0767(3) 0.26971(16) 0.0559(8) Uani 1 1 d . . .
H51 H 0.1099 -0.0086 0.2838 0.067 Uiso 1 1 calc R . .
H52 H -0.0113 0.0683 0.2551 0.067 Uiso 1 1 calc R . .
C34 C 0.0350(4) 0.1294(3) 0.33242(18) 0.0625(9) Uani 1 1 d . . .
H53 H 0.1151 0.1300 0.3497 0.075 Uiso 1 1 calc R . .
H54 H 0.0034 0.2180 0.3170 0.075 Uiso 1 1 calc R . .
C35 C -0.0697(4) 0.0532(3) 0.39209(17) 0.0647(9) Uani 1 1 d . . .
H55 H -0.1476 0.0485 0.3739 0.078 Uiso 1 1 calc R . .
H56 H -0.0962 0.0990 0.4275 0.078 Uiso 1 1 calc R . .
C36 C -0.0262(4) -0.0817(3) 0.42748(17) 0.0629(9) Uani 1 1 d . . .
H57 H -0.0024 -0.1286 0.3925 0.075 Uiso 1 1 calc R . .
H58 H 0.0532 -0.0774 0.4445 0.075 Uiso 1 1 calc R . .
C37 C -0.1307(4) -0.1553(3) 0.48837(18) 0.0659(9) Uani 1 1 d . . .
H59 H -0.2088 -0.1626 0.4709 0.079 Uiso 1 1 calc R . .
H60 H -0.1571 -0.1067 0.5224 0.079 Uiso 1 1 calc R . .
C38 C -0.0858(4) -0.2879(4) 0.52550(19) 0.0713(10) Uani 1 1 d . . .
H61 H -0.0579 -0.3360 0.4913 0.086 Uiso 1 1 calc R . .
H62 H -0.0086 -0.2804 0.5436 0.086 Uiso 1 1 calc R . .
C39 C -0.1905(4) -0.3624(4) 0.5856(2) 0.0783(11) Uani 1 1 d . . .
H63 H -0.2664 -0.3729 0.5673 0.094 Uiso 1 1 calc R . .
H64 H -0.2207 -0.3130 0.6190 0.094 Uiso 1 1 calc R . .
C40 C -0.1426(5) -0.4931(4) 0.6240(2) 0.0849(13) Uani 1 1 d . . .
H65 H -0.1098 -0.5412 0.5901 0.102 Uiso 1 1 calc R . .
H66 H -0.0683 -0.4822 0.6433 0.102 Uiso 1 1 calc R . .
C41 C -0.2470(5) -0.5707(4) 0.6829(2) 0.0890(14) Uani 1 1 d . . .
H67 H -0.2789 -0.5227 0.7170 0.107 Uiso 1 1 calc R . .
H68 H -0.3218 -0.5802 0.6636 0.107 Uiso 1 1 calc R . .
C42 C -0.2023(5) -0.7012(4) 0.7211(3) 0.1017(16) Uani 1 1 d . . .
H69 H -0.1656 -0.7478 0.6869 0.122 Uiso 1 1 calc R . .
H70 H -0.1314 -0.6920 0.7433 0.122 Uiso 1 1 calc R . .
C43 C -0.3097(6) -0.7783(5) 0.7760(3) 0.121(2) Uani 1 1 d . . .
H71 H -0.2745 -0.8614 0.7980 0.181 Uiso 1 1 calc R . .
H72 H -0.3800 -0.7888 0.7546 0.181 Uiso 1 1 calc R . .
H73 H -0.3443 -0.7346 0.8113 0.181 Uiso 1 1 calc R . .

loop_
_atom_site_aniso_label
_atom_site_aniso_U_11
_atom_site_aniso_U_22
_atom_site_aniso_U_33
_atom_site_aniso_U_23
_atom_site_aniso_U_13
_atom_site_aniso_U_12
Mn1 0.0313(3) 0.0359(3) 0.0374(3) -0.0067(2) -0.0064(2) -0.0028(2)
O1 0.0340(9) 0.0388(10) 0.0390(10) -0.0067(8) -0.0079(7) -0.0016(7)
O2 0.0329(9) 0.0411(10) 0.0405(10) -0.0094(8) -0.0090(7) 0.0000(7)
C1 0.0327(13) 0.0333(13) 0.0486(15) -0.0085(11) -0.0138(11) -0.0053(10)
C2 0.0355(13) 0.0289(12) 0.0486(15) -0.0078(11) -0.0145(11) -0.0054(10)
C3 0.0338(13) 0.0411(15) 0.0586(18) -0.0156(13) -0.0123(12) -0.0022(11)
C4 0.0378(15) 0.0597(19) 0.074(2) -0.0248(17) -0.0239(15) 0.0114(13)
C5 0.0535(18) 0.0550(18) 0.067(2) -0.0113(16) -0.0342(16) 0.0004(14)
C6 0.0454(15) 0.0403(15) 0.0488(16) -0.0092(12) -0.0168(13) -0.0059(11)
C7 0.0335(14) 0.0485(16) 0.071(2) -0.0229(15) -0.0041(13) 0.0033(12)
C8 0.0369(18) 0.117(3) 0.099(3) -0.043(3) -0.0054(19) 0.0144(19)
C9 0.064(2) 0.076(2) 0.075(3) -0.036(2) 0.0049(18) -0.0144(18)
C10 0.060(2) 0.064(2) 0.071(2) -0.0132(18) 0.0173(18) -0.0064(16)
C11 0.0565(18) 0.0621(19) 0.0427(16) -0.0076(14) -0.0190(14) -0.0028(14)
C12 0.076(2) 0.073(2) 0.061(2) -0.0343(18) -0.0170(18) 0.0022(18)
C13 0.066(2) 0.082(2) 0.0440(18) -0.0058(17) -0.0049(15) -0.0214(18)
C14 0.092(3) 0.107(3) 0.056(2) -0.019(2) -0.038(2) 0.014(2)
N1 0.0336(11) 0.0376(11) 0.0362(12) -0.0062(9) -0.0054(9) -0.0033(8)
C15 0.0440(15) 0.0465(15) 0.0385(15) -0.0072(12) -0.0088(12) -0.0075(12)
C16 0.0545(17) 0.0463(16) 0.0393(15) -0.0101(12) -0.0117(13) -0.0107(13)
C17 0.0560(18) 0.0387(15) 0.0502(17) -0.0032(13) -0.0151(14) -0.0134(13)
C18 0.0438(15) 0.0444(15) 0.0383(15) 0.0004(12) -0.0080(12) -0.0097(12)
C19 0.0394(14) 0.0424(14) 0.0402(15) -0.0064(12) -0.0067(11) -0.0049(11)
O3 0.102(2) 0.0579(14) 0.0519(14) -0.0215(11) -0.0001(13) -0.0326(13)
C20 0.125(4) 0.056(2) 0.060(2) -0.0197(18) -0.017(2) -0.032(2)
C21 0.400(13) 0.086(4) 0.141(6) 0.021(4) -0.163(7) -0.112(6)
C22 0.278(9) 0.105(4) 0.098(4) 0.004(3) -0.104(5) -0.078(5)
C23 0.361(14) 0.089(4) 0.315(13) -0.009(6) -0.255(12) -0.050(6)
C24 0.155(6) 0.110(4) 0.155(6) -0.055(4) -0.104(5) 0.015(4)
C25 0.219(8) 0.092(4) 0.140(5) -0.047(4) -0.114(5) 0.016(4)
C26 0.129(5) 0.152(6) 0.102(4) -0.052(4) -0.059(4) 0.050(4)
C27 0.180(6) 0.117(4) 0.096(4) -0.047(4) -0.064(4) 0.045(4)
C28 0.127(5) 0.205(8) 0.092(4) -0.025(5) -0.031(4) 0.063(5)
C29 0.174(7) 0.143(6) 0.115(5) -0.018(5) -0.004(5) 0.071(6)
C30 0.164(8) 0.230(10) 0.160(8) 0.035(8) -0.011(6) 0.073(7)
C31 0.241(12) 0.189(9) 0.246(12) 0.046(9) 0.078(10) 0.105(9)
O4 0.0644(14) 0.0504(12) 0.0442(12) -0.0034(10) -0.0004(10) -0.0229(10)
C32 0.0542(18) 0.0543(17) 0.0424(16) -0.0031(13) -0.0057(13) -0.0157(14)
C33 0.0527(18) 0.0564(18) 0.0462(17) 0.0003(14) -0.0031(14) -0.0119(14)
C34 0.067(2) 0.063(2) 0.0484(18) -0.0079(16) -0.0058(16) -0.0053(16)
C35 0.068(2) 0.064(2) 0.0466(19) -0.0051(16) 0.0014(16) -0.0041(16)
C36 0.062(2) 0.070(2) 0.0450(18) -0.0084(16) 0.0005(15) -0.0021(16)
C37 0.068(2) 0.068(2) 0.0488(19) -0.0086(16) 0.0036(16) -0.0076(17)
C38 0.079(3) 0.068(2) 0.051(2) -0.0083(17) 0.0050(18) -0.0060(18)
C39 0.088(3) 0.070(2) 0.058(2) -0.0082(19) 0.010(2) -0.009(2)
C40 0.094(3) 0.067(2) 0.068(3) -0.003(2) 0.009(2) 0.004(2)
C41 0.095(3) 0.061(2) 0.081(3) -0.001(2) 0.010(2) 0.003(2)
C42 0.115(4) 0.076(3) 0.082(3) 0.002(2) 0.001(3) 0.015(3)
C43 0.125(4) 0.089(3) 0.100(4) 0.017(3) 0.007(3) 0.001(3)

loop_
_atom_type_symbol
_atom_type_description
_atom_type_scat_dispersion_real
_atom_type_scat_dispersion_imag
_atom_type_scat_source
C C 0.0033 0.0016 'International Tables Vol C Tables 4.2.6.8 and 6.1.1.4'
H H 0.0000 0.0000 'International Tables Vol C Tables 4.2.6.8 and 6.1.1.4'
N N 0.0061 0.0033 'International Tables Vol C Tables 4.2.6.8 and 6.1.1.4'
O O 0.0106 0.0060 'International Tables Vol C Tables 4.2.6.8 and 6.1.1.4'
Mn Mn 0.3368 0.7283 'International Tables Vol C Tables 4.2.6.8 and 6.1.1.4'

loop_
_geom_angle_atom_site_label_1
_geom_angle_atom_site_label_2
_geom_angle_atom_site_label_3
_geom_angle
_geom_angle_site_symmetry_1
_geom_angle_site_symmetry_3
_geom_angle_publ_flag
O1 Mn1 O1 180.0 . 2_665 ?
O1 Mn1 O2 86.20(8) . . ?
O1 Mn1 O2 93.80(8) 2_665 . ?
O1 Mn1 O2 93.80(8) . 2_665 ?
O1 Mn1 O2 86.20(8) 2_665 2_665 ?
O2 Mn1 O2 180.0 . 2_665 ?
O1 Mn1 N1 89.68(8) . . ?
O1 Mn1 N1 90.32(8) 2_665 . ?
O2 Mn1 N1 90.00(8) . . ?
O2 Mn1 N1 90.00(8) 2_665 . ?
O1 Mn1 N1 90.32(8) . 2_665 ?
O1 Mn1 N1 89.68(8) 2_665 2_665 ?
O2 Mn1 N1 90.00(8) . 2_665 ?
O2 Mn1 N1 90.00(8) 2_665 2_665 ?
N1 Mn1 N1 180.0 . 2_665 ?
C1 O1 Mn1 112.70(17) . . ?
C2 O2 Mn1 111.99(17) . . ?
O1 C1 C6 123.7(3) . . ?
O1 C1 C2 114.0(2) . . ?
C6 C1 C2 122.3(2) . . ?
O2 C2 C1 115.0(2) . . ?
O2 C2 C3 122.4(3) . . ?
C1 C2 C3 122.6(2) . . ?
C4 C3 C2 113.3(3) . . ?
C4 C3 C7 123.7(3) . . ?
C2 C3 C7 123.0(3) . . ?
C5 C4 C3 123.8(3) . . ?
C5 C4 H1 118.1 . . ?
C3 C4 H1 118.1 . . ?
C4 C5 C6 122.7(3) . . ?
C4 C5 H2 118.7 . . ?
C6 C5 H2 118.7 . . ?
C1 C6 C5 115.2(3) . . ?
C1 C6 C11 121.9(3) . . ?
C5 C6 C11 122.9(3) . . ?
C3 C7 C10 112.3(2) . . ?
C3 C7 C8 111.6(3) . . ?
C10 C7 C8 106.9(3) . . ?
C3 C7 C9 108.4(3) . . ?
C10 C7 C9 108.4(3) . . ?
C8 C7 C9 109.0(3) . . ?
C7 C8 H3 109.5 . . ?
C7 C8 H4 109.5 . . ?
H3 C8 H4 109.5 . . ?
C7 C8 H5 109.5 . . ?
H3 C8 H5 109.5 . . ?
H4 C8 H5 109.5 . . ?
C7 C9 H6 109.5 . . ?
C7 C9 H7 109.5 . . ?
H6 C9 H7 109.5 . . ?
C7 C9 H8 109.5 . . ?
H6 C9 H8 109.5 . . ?
H7 C9 H8 109.5 . . ?
C7 C10 H9 109.5 . . ?
C7 C10 H10 109.5 . . ?
H9 C10 H10 109.5 . . ?
C7 C10 H11 109.5 . . ?
H9 C10 H11 109.5 . . ?
H10 C10 H11 109.5 . . ?
C14 C11 C6 112.2(3) . . ?
C14 C11 C13 107.4(3) . . ?
C6 C11 C13 110.7(3) . . ?
C14 C11 C12 108.2(3) . . ?
C6 C11 C12 109.7(3) . . ?
C13 C11 C12 108.5(3) . . ?
C11 C12 H12 109.5 . . ?
C11 C12 H13 109.5 . . ?
H12 C12 H13 109.5 . . ?
C11 C12 H14 109.5 . . ?
H12 C12 H14 109.5 . . ?
H13 C12 H14 109.5 . . ?
C11 C13 H15 109.5 . . ?
C11 C13 H16 109.5 . . ?
H15 C13 H16 109.5 . . ?
C11 C13 H17 109.5 . . ?
H15 C13 H17 109.5 . . ?
H16 C13 H17 109.5 . . ?
C11 C14 H18 109.5 . . ?
C11 C14 H19 109.5 . . ?
H18 C14 H19 109.5 . . ?
C11 C14 H20 109.5 . . ?
H18 C14 H20 109.5 . . ?
H19 C14 H20 109.5 . . ?
C15 N1 C19 120.8(2) . . ?
C15 N1 Mn1 120.14(18) . . ?
C19 N1 Mn1 119.08(18) . . ?
N1 C15 C16 121.7(3) . . ?
N1 C15 H21 119.2 . . ?
C16 C15 H21 119.2 . . ?
O3 C16 C17 127.1(3) . . ?
O3 C16 C15 114.6(3) . . ?
C17 C16 C15 118.3(3) . . ?
C16 C17 C18 119.5(3) . . ?
C16 C17 H22 120.2 . . ?
C18 C17 H22 120.2 . . ?
O4 C18 C19 124.1(3) . . ?
O4 C18 C17 116.5(2) . . ?
C19 C18 C17 119.4(3) . . ?
N1 C19 C18 120.3(3) . . ?
N1 C19 H23 119.8 . . ?
C18 C19 H23 119.8 . . ?
C16 O3 C20 117.5(3) . . ?
C21 C20 O3 112.2(4) . . ?
C21 C20 H24 109.2 . . ?
O3 C20 H24 109.2 . . ?
C21 C20 H25 109.2 . . ?
O3 C20 H25 109.2 . . ?
H24 C20 H25 107.9 . . ?
C20 C21 C22 125.6(7) . . ?
C20 C21 H26 105.9 . . ?
C22 C21 H26 105.9 . . ?
C20 C21 H27 105.9 . . ?
C22 C21 H27 105.9 . . ?
H26 C21 H27 106.2 . . ?
C23 C22 C21 130.8(7) . . ?
C23 C22 H28 104.6 . . ?
C21 C22 H28 104.6 . . ?
C23 C22 H29 104.6 . . ?
C21 C22 H29 104.6 . . ?
H28 C22 H29 105.7 . . ?
C22 C23 C24 128.8(9) . . ?
C22 C23 H30 105.1 . . ?
C24 C23 H30 105.1 . . ?
C22 C23 H31 105.1 . . ?
C24 C23 H31 105.1 . . ?
H30 C23 H31 105.9 . . ?
C25 C24 C23 116.5(5) . . ?
C25 C24 H32 108.2 . . ?
C23 C24 H32 108.2 . . ?
C25 C24 H33 108.2 . . ?
C23 C24 H33 108.2 . . ?
H32 C24 H33 107.3 . . ?
C24 C25 C26 117.6(5) . . ?
C24 C25 H34 107.9 . . ?
C26 C25 H34 107.9 . . ?
C24 C25 H35 107.9 . . ?
C26 C25 H35 107.9 . . ?
H34 C25 H35 107.2 . . ?
C27 C26 C25 117.8(5) . . ?
C27 C26 H36 107.8 . . ?
C25 C26 H36 107.8 . . ?
C27 C26 H37 107.8 . . ?
C25 C26 H37 107.8 . . ?
H36 C26 H37 107.2 . . ?
C26 C27 C28 119.6(6) . . ?
C26 C27 H38 107.4 . . ?
C28 C27 H38 107.4 . . ?
C26 C27 H39 107.4 . . ?
C28 C27 H39 107.4 . . ?
H38 C27 H39 107.0 . . ?
C27 C28 C29 116.6(7) . . ?
C27 C28 H40 108.1 . . ?
C29 C28 H40 108.1 . . ?
C27 C28 H41 108.1 . . ?
C29 C28 H41 108.1 . . ?
H40 C28 H41 107.3 . . ?
C30 C29 C28 114.9(8) . . ?
C30 C29 H42 108.5 . . ?
C28 C29 H42 108.5 . . ?
C30 C29 H43 108.5 . . ?
C28 C29 H43 108.5 . . ?
H42 C29 H43 107.5 . . ?
C29 C30 C31 111.7(10) . . ?
C29 C30 H44 109.3 . . ?
C31 C30 H44 109.3 . . ?
C29 C30 H45 109.3 . . ?
C31 C30 H45 109.3 . . ?
H44 C30 H45 107.9 . . ?
C30 C31 H46 109.5 . . ?
C30 C31 H47 109.5 . . ?
H46 C31 H47 109.5 . . ?
C30 C31 H48 109.5 . . ?
H46 C31 H48 109.5 . . ?
H47 C31 H48 109.5 . . ?
C18 O4 C32 118.1(2) . . ?
O4 C32 C33 107.6(2) . . ?
O4 C32 H49 110.2 . . ?
C33 C32 H49 110.2 . . ?
O4 C32 H50 110.2 . . ?
C33 C32 H50 110.2 . . ?
H49 C32 H50 108.5 . . ?
C32 C33 C34 112.2(3) . . ?
C32 C33 H51 109.2 . . ?
C34 C33 H51 109.2 . . ?
C32 C33 H52 109.2 . . ?
C34 C33 H52 109.2 . . ?
H51 C33 H52 107.9 . . ?
C35 C34 C33 113.1(3) . . ?
C35 C34 H53 109.0 . . ?
C33 C34 H53 109.0 . . ?
C35 C34 H54 108.9 . . ?
C33 C34 H54 108.9 . . ?
H53 C34 H54 107.8 . . ?
C34 C35 C36 114.4(3) . . ?
C34 C35 H55 108.7 . . ?
C36 C35 H55 108.7 . . ?
C34 C35 H56 108.7 . . ?
C36 C35 H56 108.7 . . ?
H55 C35 H56 107.6 . . ?
C37 C36 C35 113.7(3) . . ?
C37 C36 H57 108.8 . . ?
C35 C36 H57 108.8 . . ?
C37 C36 H58 108.8 . . ?
C35 C36 H58 108.8 . . ?
H57 C36 H58 107.7 . . ?
C36 C37 C38 113.8(3) . . ?
C36 C37 H59 108.8 . . ?
C38 C37 H59 108.8 . . ?
C36 C37 H60 108.8 . . ?
C38 C37 H60 108.8 . . ?
H59 C37 H60 107.7 . . ?
C39 C38 C37 113.9(3) . . ?
C39 C38 H61 108.8 . . ?
C37 C38 H61 108.8 . . ?
C39 C38 H62 108.8 . . ?
C37 C38 H62 108.8 . . ?
H61 C38 H62 107.7 . . ?
C38 C39 C40 113.4(3) . . ?
C38 C39 H63 108.9 . . ?
C40 C39 H63 108.9 . . ?
C38 C39 H64 108.9 . . ?
C40 C39 H64 108.9 . . ?
H63 C39 H64 107.7 . . ?
C41 C40 C39 114.2(4) . . ?
C41 C40 H65 108.7 . . ?
C39 C40 H65 108.7 . . ?
C41 C40 H66 108.7 . . ?
C39 C40 H66 108.7 . . ?
H65 C40 H66 107.6 . . ?
C42 C41 C40 115.2(4) . . ?
C42 C41 H67 108.5 . . ?
C40 C41 H67 108.5 . . ?
C42 C41 H68 108.5 . . ?
C40 C41 H68 108.5 . . ?
H67 C41 H68 107.5 . . ?
C43 C42 C41 113.8(4) . . ?
C43 C42 H69 108.8 . . ?
C41 C42 H69 108.8 . . ?
C43 C42 H70 108.8 . . ?
C41 C42 H70 108.8 . . ?
H69 C42 H70 107.7 . . ?
C42 C43 H71 109.5 . . ?
C42 C43 H72 109.5 . . ?
H71 C43 H72 109.5 . . ?
C42 C43 H73 109.5 . . ?
H71 C43 H73 109.5 . . ?
H72 C43 H73 109.5 . . ?

loop_
_geom_bond_atom_site_label_1
_geom_bond_atom_site_label_2
_geom_bond_distance
_geom_bond_site_symmetry_2
_geom_bond_publ_flag
Mn1 O1 1.8492(18) . ?
Mn1 O1 1.8493(18) 2_665 ?
Mn1 O2 1.8557(18) . ?
Mn1 O2 1.8558(18) 2_665 ?
Mn1 N1 2.036(2) . ?
Mn1 N1 2.036(2) 2_665 ?
O1 C1 1.357(3) . ?
O2 C2 1.354(3) . ?
C1 C6 1.393(4) . ?
C1 C2 1.407(4) . ?
C2 C3 1.417(4) . ?
C3 C4 1.408(4) . ?
C3 C7 1.512(4) . ?
C4 C5 1.380(5) . ?
C4 H1 0.9400 . ?
C5 C6 1.395(4) . ?
C5 H2 0.9400 . ?
C6 C11 1.528(4) . ?
C7 C10 1.524(5) . ?
C7 C8 1.530(4) . ?
C7 C9 1.534(5) . ?
C8 H3 0.9700 . ?
C8 H4 0.9700 . ?
C8 H5 0.9700 . ?
C9 H6 0.9700 . ?
C9 H7 0.9700 . ?
C9 H8 0.9700 . ?
C10 H9 0.9700 . ?
C10 H10 0.9700 . ?
C10 H11 0.9700 . ?
C11 C14 1.525(4) . ?
C11 C13 1.531(5) . ?
C11 C12 1.538(5) . ?
C12 H12 0.9700 . ?
C12 H13 0.9700 . ?
C12 H14 0.9700 . ?
C13 H15 0.9700 . ?
C13 H16 0.9700 . ?
C13 H17 0.9700 . ?
C14 H18 0.9700 . ?
C14 H19 0.9700 . ?
C14 H20 0.9700 . ?
N1 C15 1.315(4) . ?
N1 C19 1.349(3) . ?
C15 C16 1.403(4) . ?
C15 H21 0.9400 . ?
C16 O3 1.341(4) . ?
C16 C17 1.371(4) . ?
C17 C18 1.387(4) . ?
C17 H22 0.9400 . ?
C18 O4 1.351(3) . ?
C18 C19 1.383(4) . ?
C19 H23 0.9400 . ?
O3 C20 1.449(4) . ?
C20 C21 1.332(7) . ?
C20 H24 0.9800 . ?
C20 H25 0.9800 . ?
C21 C22 1.437(7) . ?
C21 H26 0.9800 . ?
C21 H27 0.9800 . ?
C22 C23 1.250(9) . ?
C22 H28 0.9800 . ?
C22 H29 0.9800 . ?
C23 C24 1.478(9) . ?
C23 H30 0.9800 . ?
C23 H31 0.9800 . ?
C24 C25 1.479(7) . ?
C24 H32 0.9800 . ?
C24 H33 0.9800 . ?
C25 C26 1.483(7) . ?
C25 H34 0.9800 . ?
C25 H35 0.9800 . ?
C26 C27 1.455(8) . ?
C26 H36 0.9800 . ?
C26 H37 0.9800 . ?
C27 C28 1.478(7) . ?
C27 H38 0.9800 . ?
C27 H39 0.9800 . ?
C28 C29 1.488(10) . ?
C28 H40 0.9800 . ?
C28 H41 0.9800 . ?
C29 C30 1.486(10) . ?
C29 H42 0.9800 . ?
C29 H43 0.9800 . ?
C30 C31 1.543(14) . ?
C30 H44 0.9800 . ?
C30 H45 0.9800 . ?
C31 H46 0.9700 . ?
C31 H47 0.9700 . ?
C31 H48 0.9700 . ?
O4 C32 1.431(4) . ?
C32 C33 1.513(4) . ?
C32 H49 0.9800 . ?
C32 H50 0.9800 . ?
C33 C34 1.524(5) . ?
C33 H51 0.9800 . ?
C33 H52 0.9800 . ?
C34 C35 1.515(4) . ?
C34 H53 0.9800 . ?
C34 H54 0.9800 . ?
C35 C36 1.521(5) . ?
C35 H55 0.9800 . ?
C35 H56 0.9800 . ?
C36 C37 1.515(4) . ?
C36 H57 0.9800 . ?
C36 H58 0.9800 . ?
C37 C38 1.515(5) . ?
C37 H59 0.9800 . ?
C37 H60 0.9800 . ?
C38 C39 1.511(5) . ?
C38 H61 0.9800 . ?
C38 H62 0.9800 . ?
C39 C40 1.518(5) . ?
C39 H63 0.9800 . ?
C39 H64 0.9800 . ?
C40 C41 1.511(5) . ?
C40 H65 0.9800 . ?
C40 H66 0.9800 . ?
C41 C42 1.503(6) . ?
C41 H67 0.9800 . ?
C41 H68 0.9800 . ?
C42 C43 1.492(6) . ?
C42 H69 0.9800 . ?
C42 H70 0.9800 . ?
C43 H71 0.9700 . ?
C43 H72 0.9700 . ?
C43 H73 0.9700 . ?

loop_
_geom_torsion_atom_site_label_1
_geom_torsion_atom_site_label_2
_geom_torsion_atom_site_label_3
_geom_torsion_atom_site_label_4
_geom_torsion
_geom_torsion_site_symmetry_1
_geom_torsion_site_symmetry_2
_geom_torsion_site_symmetry_3
_geom_torsion_site_symmetry_4
_geom_torsion_publ_flag
O1 Mn1 O1 C1 19(5) 2_665 . . . ?
O2 Mn1 O1 C1 -2.16(16) . . . . ?
O2 Mn1 O1 C1 177.84(16) 2_665 . . . ?
N1 Mn1 O1 C1 87.87(16) . . . . ?
N1 Mn1 O1 C1 -92.13(16) 2_665 . . . ?
O1 Mn1 O2 C2 3.20(16) . . . . ?
O1 Mn1 O2 C2 -176.80(16) 2_665 . . . ?
O2 Mn1 O2 C2 -163(6) 2_665 . . . ?
N1 Mn1 O2 C2 -86.48(16) . . . . ?
N1 Mn1 O2 C2 93.52(16) 2_665 . . . ?
Mn1 O1 C1 C6 -179.33(19) . . . . ?
Mn1 O1 C1 C2 0.7(3) . . . . ?
Mn1 O2 C2 C1 -3.6(3) . . . . ?
Mn1 O2 C2 C3 176.63(18) . . . . ?
O1 C1 C2 O2 2.0(3) . . . . ?
C6 C1 C2 O2 -178.0(2) . . . . ?
O1 C1 C2 C3 -178.3(2) . . . . ?
C6 C1 C2 C3 1.7(4) . . . . ?
O2 C2 C3 C4 178.3(2) . . . . ?
C1 C2 C3 C4 -1.4(4) . . . . ?
O2 C2 C3 C7 -1.0(4) . . . . ?
C1 C2 C3 C7 179.2(2) . . . . ?
C2 C3 C4 C5 -0.6(4) . . . . ?
C7 C3 C4 C5 178.8(3) . . . . ?
C3 C4 C5 C6 2.4(5) . . . . ?
O1 C1 C6 C5 -180.0(2) . . . . ?
C2 C1 C6 C5 0.0(4) . . . . ?
O1 C1 C6 C11 0.4(4) . . . . ?
C2 C1 C6 C11 -179.6(3) . . . . ?
C4 C5 C6 C1 -2.0(4) . . . . ?
C4 C5 C6 C11 177.6(3) . . . . ?
C4 C3 C7 C10 133.8(3) . . . . ?
C2 C3 C7 C10 -46.9(4) . . . . ?
C4 C3 C7 C8 13.8(4) . . . . ?
C2 C3 C7 C8 -167.0(3) . . . . ?
C4 C3 C7 C9 -106.4(3) . . . . ?
C2 C3 C7 C9 72.9(4) . . . . ?
C1 C6 C11 C14 -176.1(3) . . . . ?
C5 C6 C11 C14 4.3(4) . . . . ?
C1 C6 C11 C13 -56.1(4) . . . . ?
C5 C6 C11 C13 124.3(3) . . . . ?
C1 C6 C11 C12 63.6(4) . . . . ?
C5 C6 C11 C12 -116.0(3) . . . . ?
O1 Mn1 N1 C15 45.2(2) . . . . ?
O1 Mn1 N1 C15 -134.8(2) 2_665 . . . ?
O2 Mn1 N1 C15 131.4(2) . . . . ?
O2 Mn1 N1 C15 -48.6(2) 2_665 . . . ?
N1 Mn1 N1 C15 -46(8) 2_665 . . . ?
O1 Mn1 N1 C19 -134.9(2) . . . . ?
O1 Mn1 N1 C19 45.1(2) 2_665 . . . ?
O2 Mn1 N1 C19 -48.7(2) . . . . ?
O2 Mn1 N1 C19 131.3(2) 2_665 . . . ?
N1 Mn1 N1 C19 134(8) 2_665 . . . ?
C19 N1 C15 C16 0.1(4) . . . . ?
Mn1 N1 C15 C16 -180.0(2) . . . . ?
N1 C15 C16 O3 179.4(3) . . . . ?
N1 C15 C16 C17 -0.7(4) . . . . ?
O3 C16 C17 C18 -179.2(3) . . . . ?
C15 C16 C17 C18 0.8(4) . . . . ?
C16 C17 C18 O4 179.4(3) . . . . ?
C16 C17 C18 C19 -0.5(4) . . . . ?
C15 N1 C19 C18 0.2(4) . . . . ?
Mn1 N1 C19 C18 -179.6(2) . . . . ?
O4 C18 C19 N1 -180.0(3) . . . . ?
C17 C18 C19 N1 -0.1(4) . . . . ?
C17 C16 O3 C20 7.2(5) . . . . ?
C15 C16 O3 C20 -172.9(3) . . . . ?
C16 O3 C20 C21 157.8(5) . . . . ?
O3 C20 C21 C22 -51.4(10) . . . . ?
C20 C21 C22 C23 -109.4(12) . . . . ?
C21 C22 C23 C24 -161.5(9) . . . . ?
C22 C23 C24 C25 -43.1(15) . . . . ?
C23 C24 C25 C26 174.5(7) . . . . ?
C24 C25 C26 C27 -179.1(6) . . . . ?
C25 C26 C27 C28 176.2(6) . . . . ?
C26 C27 C28 C29 -177.5(6) . . . . ?
C27 C28 C29 C30 -179.8(6) . . . . ?
C28 C29 C30 C31 175.6(7) . . . . ?
C19 C18 O4 C32 -3.6(4) . . . . ?
C17 C18 O4 C32 176.5(3) . . . . ?
C18 O4 C32 C33 -179.0(3) . . . . ?
O4 C32 C33 C34 -179.7(3) . . . . ?
C32 C33 C34 C35 174.5(3) . . . . ?
C33 C34 C35 C36 66.4(4) . . . . ?
C34 C35 C36 C37 178.3(3) . . . . ?
C35 C36 C37 C38 -177.7(3) . . . . ?
C36 C37 C38 C39 -179.1(3) . . . . ?
C37 C38 C39 C40 -177.9(4) . . . . ?
C38 C39 C40 C41 -178.3(4) . . . . ?
C39 C40 C41 C42 179.2(4) . . . . ?
C40 C41 C42 C43 -176.5(5) . . . . ?
